data_7054517
loop_
_publ_author_name
'K\<ri\<zan, Martin'
'Honz\'i\<cek, Jan'
'Vinkl\'arek, Jarom\'ir'
'R\%u\<zi\<ckov\'a, Zde\<nka'
'Erben, Milan'

_publ_section_title
;
 Titanocene(iii) pseudohalides: an ESR and structural study
;
_journal_issue 1
_journal_name_full 'New J. Chem.'
_journal_page_first 576
_journal_paper_doi 10.1039/C4NJ01404A
_journal_volume 39
_journal_year 2015
_chemical_formula_moiety 'C28 H20 N6 Ti2, C4 H8 O'
_chemical_formula_sum 'C32 H28 N6 O Ti2'
_chemical_formula_weight 608.40
_chemical_name_systematic
;
 ?
;
_space_group_crystal_system monoclinic
_space_group_IT_number 14
_space_group_name_Hall '-P 2ybc'
_space_group_name_H-M_alt 'P 1 21/c 1'
_symmetry_space_group_name_Hall '-P 2ybc'
_symmetry_space_group_name_H-M 'P 1 21/c 1'
_atom_sites_solution_hydrogens mixed
_audit_creation_method SHELXL-97
_cell_angle_alpha 90
_cell_angle_beta 93.400(5)
_cell_angle_gamma 90
_cell_formula_units_Z 4
_cell_length_a 13.8001(10)
_cell_length_b 14.1070(8)
_cell_length_c 14.9660(10)
_cell_measurement_reflns_used 25394
_cell_measurement_temperature 150(1)
_cell_measurement_theta_max 27.5
_cell_measurement_theta_min 1
_cell_volume 2908.4(3)
_computing_cell_refinement 'COLLECT and DENZO'
_computing_data_collection 'COLLECT (Hooft, 1998) and DENZO (Otwinowski & Minor, 1997)'
_computing_data_reduction 'COLLECT and DENZO'
_computing_molecular_graphics 'PLATON (Spek, 2003)'
_computing_publication_material 'SHELXL-97 (Sheldrick, 2008)'
_computing_structure_refinement 'SHELXL-97 (Sheldrick, 1997)'
_computing_structure_solution 'SIR92 (Altomare et al., 1994)'
_diffrn_ambient_temperature 150(1)
_diffrn_detector_area_resol_mean 9.091
_diffrn_measured_fraction_theta_full 0.995
_diffrn_measured_fraction_theta_max 0.990
_diffrn_measurement_device_type 'Bruker Nonius KappaCCD area detector'
_diffrn_measurement_method '\f and \w scans to fill the Ewald sphere'
_diffrn_radiation_monochromator graphite
_diffrn_radiation_source 'fine-focus sealed tube'
_diffrn_radiation_type MoK\a
_diffrn_radiation_wavelength 0.71073
_diffrn_reflns_av_R_equivalents 0.0627
_diffrn_reflns_av_unetI/netI 0.0516
_diffrn_reflns_Laue_measured_fraction_full 0.995
_diffrn_reflns_Laue_measured_fraction_max 0.990
_diffrn_reflns_limit_h_max 17
_diffrn_reflns_limit_h_min -17
_diffrn_reflns_limit_k_max 16
_diffrn_reflns_limit_k_min -18
_diffrn_reflns_limit_l_max 19
_diffrn_reflns_limit_l_min -18
_diffrn_reflns_number 25316
_diffrn_reflns_point_group_measured_fraction_full 0.995
_diffrn_reflns_point_group_measured_fraction_max 0.990
_diffrn_reflns_theta_full 25.242
_diffrn_reflns_theta_max 27.499
_diffrn_reflns_theta_min 1.985
_diffrn_standards_number 0
_exptl_absorpt_coefficient_mu 0.585
_exptl_absorpt_correction_T_max 0.904
_exptl_absorpt_correction_T_min 0.864
_exptl_absorpt_correction_type integration
_exptl_absorpt_process_details
;
Gaussian integration (Coppens, 1970)
;
_exptl_crystal_colour 'dark green'
_exptl_crystal_density_diffrn 1.389
_exptl_crystal_description block
_exptl_crystal_F_000 1256
_exptl_crystal_size_max 0.37
_exptl_crystal_size_mid 0.27
_exptl_crystal_size_min 0.23
_refine_diff_density_max 0.669
_refine_diff_density_min -0.373
_refine_diff_density_rms 0.075
_refine_ls_extinction_method none
_refine_ls_goodness_of_fit_ref 1.161
_refine_ls_hydrogen_treatment constr
_refine_ls_matrix_type full
_refine_ls_number_parameters 415
_refine_ls_number_reflns 6626
_refine_ls_number_restraints 18
_refine_ls_restrained_S_all 1.163
_refine_ls_R_factor_all 0.0960
_refine_ls_R_factor_gt 0.0549
_refine_ls_shift/su_max 0.000
_refine_ls_shift/su_mean 0.000
_refine_ls_structure_factor_coef Fsqd
_refine_ls_weighting_details 'w=1/[\s^2^(Fo^2^)+(0.0206P)^2^+4.7806P] where P=(Fo^2^+2Fc^2^)/3'
_refine_ls_weighting_scheme calc
_refine_ls_wR_factor_gt 0.0985
_refine_ls_wR_factor_ref 0.1177
_reflns_Friedel_coverage 0.000
_reflns_number_gt 4675
_reflns_number_total 6626
_reflns_threshold_expression 'I > 2\s(I)'
_cod_data_source_file c4nj01404a1.cif
_cod_data_source_block shelxl
_cod_depositor_comments 'Adding full bibliography for 7054517--7054522.cif.'
_cod_database_code 7054517
_shelx_space_group_comment
;
The symmetry employed for this shelxl refinement is uniquely defined
by the following loop, which should always be used as a source of
symmetry information in preference to the above space-group names.
They are only intended as comments.
;

loop_
_space_group_symop_operation_xyz
'x, y, z'
'-x, y+1/2, -z+1/2'
'-x, -y, -z'
'x, -y-1/2, z-1/2'

loop_
_atom_site_label
_atom_site_type_symbol
_atom_site_fract_x
_atom_site_fract_y
_atom_site_fract_z
_atom_site_U_iso_or_equiv
_atom_site_adp_type
_atom_site_occupancy
_atom_site_site_symmetry_order
_atom_site_calc_flag
_atom_site_refinement_flags_posn
_atom_site_refinement_flags_adp
_atom_site_refinement_flags_occupancy
_atom_site_disorder_assembly
_atom_site_disorder_group
Ti1 Ti 0.05121(4) 0.68262(4) 0.18773(3) 0.02099(13) Uani 1 1 d . . . . .
Ti2 Ti 0.52573(4) 0.22973(4) 0.37236(4) 0.02391(13) Uani 1 1 d . . . . .
C18 C 0.6227(3) 0.2893(2) 0.4935(2) 0.0380(8) Uani 1 1 d . . . . .
H18 H 0.6348 0.2510 0.5435 0.046 Uiso 1 1 d R U . . .
N4 N 0.44377(18) 0.16823(18) 0.47473(17) 0.0275(6) Uani 1 1 d . . . . .
N1 N 0.11652(18) 0.62719(18) 0.07055(17) 0.0248(5) Uani 1 1 d . . . . .
C11 C 0.1398(2) 0.5928(2) 0.00551(19) 0.0209(6) Uani 1 1 d . . . . .
N2 N 0.05164(18) 0.4251(2) -0.14584(17) 0.0290(6) Uani 1 1 d . . . . .
C7 C 0.0419(3) 0.8168(2) 0.0910(2) 0.0431(9) Uani 1 1 d . . . . .
H7 H 0.0808 0.8220 0.0426 0.052 Uiso 1 1 d R U . . .
C25 C 0.3949(2) 0.1242(2) 0.51804(19) 0.0232(6) Uani 1 1 d . . . . .
N5 N 0.39578(19) -0.09873(19) 0.60566(18) 0.0293(6) Uani 1 1 d . . . . .
C14 C 0.2572(2) 0.5651(2) -0.10900(19) 0.0230(6) Uani 1 1 d . . . . .
N3 N 0.3312(2) 0.5784(2) -0.13831(19) 0.0350(7) Uani 1 1 d . . . . .
C24 C 0.3722(3) 0.2020(4) 0.2954(3) 0.0602(13) Uani 1 1 d . . . . .
H24 H 0.3167 0.1935 0.3268 0.072 Uiso 1 1 d R U . . .
C26 C 0.3356(2) 0.0687(2) 0.5700(2) 0.0248(6) Uani 1 1 d . . . . .
C28 C 0.2426(2) 0.1023(2) 0.5913(2) 0.0310(7) Uani 1 1 d . . . . .
C20 C 0.4048(3) 0.2870(4) 0.2653(3) 0.0590(12) Uani 1 1 d . . . . .
H20 H 0.3757 0.3457 0.2730 0.071 Uiso 1 1 d R U . . .
C13 C 0.1032(2) 0.4807(2) -0.11372(19) 0.0234(6) Uani 1 1 d . . . . .
C27 C 0.3667(2) -0.0238(2) 0.5913(2) 0.0246(6) Uani 1 1 d . . . . .
C12 C 0.1655(2) 0.5490(2) -0.07380(19) 0.0229(6) Uani 1 1 d . . . . .
C6 C 0.0646(3) 0.8503(2) 0.1763(3) 0.0429(9) Uani 1 1 d . . . . .
H6 H 0.1219 0.8811 0.1948 0.052 Uiso 1 1 d R U . . .
C15 C 0.5528(3) 0.3936(3) 0.3989(3) 0.0511(11) Uani 1 1 d . . . . .
H15 H 0.5099 0.4382 0.3735 0.061 Uiso 1 1 d R U . . .
N6 N 0.1674(2) 0.1304(2) 0.6064(2) 0.0494(9) Uani 1 1 d . . . . .
C2 C 0.1296(2) 0.5572(2) 0.2650(2) 0.0337(8) Uani 1 1 d . . . . .
H2 H 0.1310 0.4982 0.2374 0.040 Uiso 1 1 d R U . . .
C10 C -0.0111(3) 0.8313(3) 0.2291(3) 0.0474(10) Uani 1 1 d . . . . .
H10 H -0.0134 0.8468 0.2893 0.057 Uiso 1 1 d R U . . .
C19 C 0.5466(3) 0.3512(3) 0.4810(3) 0.0459(10) Uani 1 1 d . . . . .
H19 H 0.4987 0.3626 0.5208 0.055 Uiso 1 1 d R U . . .
C21 C 0.4890(3) 0.2704(3) 0.2207(2) 0.0503(11) Uani 1 1 d . . . . .
H21 H 0.5261 0.3158 0.1933 0.060 Uiso 1 1 d R U . . .
C3 C 0.0585(3) 0.5896(3) 0.3193(2) 0.0436(9) Uani 1 1 d . . . . .
H3 H 0.0047 0.5553 0.3354 0.052 Uiso 1 1 d R U . . .
C16 C 0.6349(3) 0.3580(3) 0.3594(3) 0.0515(11) Uani 1 1 d . . . . .
H16 H 0.6561 0.3745 0.3037 0.062 Uiso 1 1 d R U . . .
C1 C 0.1985(2) 0.6290(3) 0.2587(2) 0.0388(8) Uani 1 1 d . . . . .
H1 H 0.2544 0.6267 0.2269 0.047 Uiso 1 1 d R U . . .
C4 C 0.0804(4) 0.6797(3) 0.3453(2) 0.0562(12) Uani 1 1 d . . . . .
H4 H 0.0439 0.7178 0.3812 0.067 Uiso 1 1 d R U . . .
C22 C 0.5079(3) 0.1730(3) 0.2246(2) 0.0467(10) Uani 1 1 d . . . . .
H22 H 0.5592 0.1413 0.2003 0.056 Uiso 1 1 d R U . . .
C9 C -0.0822(3) 0.7847(3) 0.1784(4) 0.0599(13) Uani 1 1 d . . . . .
H9 H -0.1414 0.7639 0.1978 0.072 Uiso 1 1 d R U . . .
C17 C 0.6784(3) 0.2938(3) 0.4190(3) 0.0437(9) Uani 1 1 d . . . . .
H17 H 0.7350 0.2599 0.4110 0.052 Uiso 1 1 d R U . . .
C8 C -0.0481(3) 0.7741(3) 0.0890(3) 0.0555(11) Uani 1 1 d . . . . .
H8 H -0.0805 0.7446 0.0403 0.067 Uiso 1 1 d R U . . .
C23 C 0.4345(3) 0.1322(3) 0.2725(3) 0.0510(11) Uani 1 1 d . . . . .
H23 H 0.4286 0.0682 0.2864 0.061 Uiso 1 1 d R U . . .
C5 C 0.1680(3) 0.7056(3) 0.3087(3) 0.0523(11) Uani 1 1 d . . . . .
H5 H 0.1998 0.7634 0.3169 0.063 Uiso 1 1 d R U . . .
O1 O 0.2951(4) 0.1448(5) -0.0243(4) 0.0736(17) Uani 0.6 1 d D . P A 1
C30 C 0.1804(9) 0.0262(9) 0.0100(7) 0.056(4) Uani 0.6 1 d D . P A 1
H30A H 0.1157 0.0412 -0.0147 0.068 Uiso 0.6 1 calc R U P A 1
H30B H 0.1836 -0.0410 0.0236 0.068 Uiso 0.6 1 calc R U P A 1
C32 C 0.2988(6) 0.1333(7) 0.0723(6) 0.048(3) Uani 0.6 1 d D . P A 1
H32A H 0.3039 0.1945 0.1018 0.057 Uiso 0.6 1 calc R U P A 1
H32B H 0.3543 0.0950 0.0923 0.057 Uiso 0.6 1 calc R U P A 1
C29 C 0.2564(8) 0.0531(8) -0.0552(7) 0.071(3) Uani 0.6 1 d D . P A 1
H29A H 0.3075 0.0059 -0.0547 0.085 Uiso 0.6 1 calc R U P A 1
H29B H 0.2272 0.0582 -0.1156 0.085 Uiso 0.6 1 calc R U P A 1
C31 C 0.2057(7) 0.0848(8) 0.0931(5) 0.070(3) Uani 0.6 1 d D . P A 1
H31A H 0.1552 0.1308 0.1032 0.084 Uiso 0.6 1 calc R U P A 1
H31B H 0.2150 0.0447 0.1456 0.084 Uiso 0.6 1 calc R U P A 1
O1A O 0.1577(7) 0.0329(7) 0.0916(7) 0.097(4) Uani 0.4 1 d D . P B 2
C31A C 0.2159(12) 0.1105(11) 0.1269(8) 0.074(5) Uani 0.4 1 d D . P B 2
H31C H 0.2596 0.0885 0.1757 0.089 Uiso 0.4 1 calc R U P B 2
H31D H 0.1744 0.1592 0.1498 0.089 Uiso 0.4 1 calc R U P B 2
C29A C 0.2712(12) 0.0743(10) -0.0173(9) 0.071(5) Uani 0.4 1 d D . P B 2
H29C H 0.2625 0.1020 -0.0766 0.085 Uiso 0.4 1 calc R U P B 2
H29D H 0.3314 0.0386 -0.0136 0.085 Uiso 0.4 1 calc R U P B 2
C30A C 0.1872(14) 0.0112(12) 0.0010(9) 0.078(10) Uani 0.4 1 d D . P B 2
H30C H 0.1337 0.0227 -0.0426 0.093 Uiso 0.4 1 calc R U P B 2
H30D H 0.2062 -0.0548 -0.0029 0.093 Uiso 0.4 1 calc R U P B 2
C32A C 0.2731(9) 0.1502(8) 0.0532(9) 0.048(4) Uani 0.4 1 d D . P B 2
H32C H 0.3392 0.1639 0.0749 0.057 Uiso 0.4 1 calc R U P B 2
H32D H 0.2434 0.2080 0.0295 0.057 Uiso 0.4 1 calc R U P B 2

loop_
_atom_site_aniso_label
_atom_site_aniso_U_11
_atom_site_aniso_U_22
_atom_site_aniso_U_33
_atom_site_aniso_U_23
_atom_site_aniso_U_13
_atom_site_aniso_U_12
Ti1 0.0243(3) 0.0192(3) 0.0198(3) -0.0030(2) 0.0037(2) -0.0004(2)
Ti2 0.0231(3) 0.0267(3) 0.0220(3) 0.0063(2) 0.0017(2) -0.0020(2)
C18 0.049(2) 0.0347(19) 0.0288(17) 0.0046(15) -0.0129(16) -0.0115(16)
N4 0.0275(13) 0.0278(14) 0.0280(14) 0.0058(11) 0.0070(11) 0.0011(11)
N1 0.0232(13) 0.0269(13) 0.0244(13) -0.0030(11) 0.0022(11) -0.0033(11)
C11 0.0184(14) 0.0217(14) 0.0227(15) 0.0030(12) 0.0011(11) -0.0023(12)
N2 0.0259(14) 0.0367(16) 0.0251(14) -0.0071(12) 0.0061(11) -0.0059(12)
C7 0.063(3) 0.0292(18) 0.038(2) 0.0075(16) 0.0072(18) 0.0069(18)
C25 0.0239(15) 0.0241(15) 0.0215(15) -0.0021(12) 0.0005(12) 0.0020(12)
N5 0.0272(14) 0.0303(15) 0.0310(15) 0.0049(12) 0.0075(11) -0.0047(12)
C14 0.0303(16) 0.0217(15) 0.0169(14) -0.0008(11) 0.0002(12) -0.0012(12)
N3 0.0340(15) 0.0399(17) 0.0322(15) -0.0006(13) 0.0125(12) -0.0076(13)
C24 0.032(2) 0.111(4) 0.036(2) 0.016(2) -0.0086(17) -0.011(2)
C26 0.0260(15) 0.0246(15) 0.0240(15) -0.0010(12) 0.0038(12) -0.0039(12)
C28 0.0372(19) 0.0257(17) 0.0315(17) -0.0022(13) 0.0134(15) -0.0051(14)
C20 0.063(3) 0.069(3) 0.042(2) 0.002(2) -0.021(2) 0.022(2)
C13 0.0223(15) 0.0296(16) 0.0189(14) 0.0013(12) 0.0052(12) 0.0014(13)
C27 0.0236(15) 0.0299(17) 0.0205(15) -0.0019(13) 0.0033(12) -0.0056(13)
C12 0.0237(15) 0.0256(15) 0.0195(14) -0.0021(12) 0.0018(12) -0.0025(12)
C6 0.059(2) 0.0217(16) 0.048(2) 0.0023(16) 0.0033(19) 0.0015(16)
C15 0.051(2) 0.0258(18) 0.073(3) 0.0072(19) -0.020(2) -0.0018(17)
N6 0.0459(19) 0.0403(18) 0.065(2) 0.0022(16) 0.0299(17) 0.0029(15)
C2 0.043(2) 0.0275(17) 0.0297(17) -0.0004(14) -0.0072(15) 0.0041(15)
C10 0.064(3) 0.032(2) 0.048(2) -0.0013(17) 0.015(2) 0.0158(19)
C19 0.041(2) 0.044(2) 0.054(2) -0.0150(19) 0.0149(18) -0.0097(18)
C21 0.055(2) 0.066(3) 0.0274(18) 0.0178(19) -0.0117(17) -0.027(2)
C3 0.041(2) 0.062(3) 0.0282(18) 0.0170(18) 0.0049(15) -0.0004(19)
C16 0.066(3) 0.055(3) 0.033(2) 0.0064(18) 0.0073(19) -0.037(2)
C1 0.0247(17) 0.060(2) 0.0310(18) 0.0066(17) -0.0032(14) -0.0014(16)
C4 0.079(3) 0.067(3) 0.0226(18) -0.0117(19) 0.0005(19) 0.029(3)
C22 0.044(2) 0.071(3) 0.0245(18) -0.0062(18) -0.0064(16) 0.005(2)
C9 0.032(2) 0.049(2) 0.101(4) 0.027(3) 0.019(2) 0.0178(19)
C17 0.0259(17) 0.039(2) 0.066(3) -0.0160(19) 0.0024(17) -0.0013(15)
C8 0.061(3) 0.043(2) 0.059(3) 0.007(2) -0.027(2) 0.011(2)
C23 0.059(3) 0.054(2) 0.037(2) 0.0139(19) -0.0206(19) -0.026(2)
C5 0.071(3) 0.034(2) 0.047(2) -0.0068(17) -0.034(2) -0.0124(19)
O1 0.079(4) 0.084(5) 0.056(4) 0.002(3) -0.009(3) -0.041(3)
C30 0.043(6) 0.035(5) 0.091(10) -0.003(5) 0.006(6) -0.008(4)
C32 0.039(5) 0.054(5) 0.049(5) 0.004(4) -0.013(4) 0.001(4)
C29 0.054(5) 0.055(7) 0.100(9) -0.025(6) -0.021(6) -0.010(5)
C31 0.052(5) 0.073(7) 0.082(7) -0.003(6) -0.014(5) -0.039(5)
O1A 0.077(6) 0.121(9) 0.097(8) -0.058(7) 0.031(6) -0.059(6)
C31A 0.051(8) 0.075(10) 0.096(12) -0.053(9) -0.008(8) -0.037(7)
C29A 0.086(13) 0.033(8) 0.096(14) -0.002(8) 0.030(11) 0.011(8)
C30A 0.13(2) 0.039(9) 0.057(11) -0.004(7) -0.057(12) 0.014(9)
C32A 0.035(7) 0.042(7) 0.062(10) -0.001(6) -0.034(6) 0.001(6)

loop_
_atom_type_symbol
_atom_type_description
_atom_type_scat_dispersion_real
_atom_type_scat_dispersion_imag
_atom_type_scat_source
C C 0.0033 0.0016 'International Tables Vol C Tables 4.2.6.8 and 6.1.1.4'
H H 0.0000 0.0000 'International Tables Vol C Tables 4.2.6.8 and 6.1.1.4'
O O 0.0106 0.0060 'International Tables Vol C Tables 4.2.6.8 and 6.1.1.4'
N N 0.0061 0.0033 'International Tables Vol C Tables 4.2.6.8 and 6.1.1.4'
Ti Ti 0.2776 0.4457 'International Tables Vol C Tables 4.2.6.8 and 6.1.1.4'

loop_
_exptl_crystal_face_index_h
_exptl_crystal_face_index_k
_exptl_crystal_face_index_l
_exptl_crystal_face_perp_dist
0 1 0 0.113
1 0 0 0.135
-1 0 0 0.097
0 -1 0 0.099
0 0 -1 0.098
0 0 1 0.181
0 1 -1 0.067
0 -1 -1 0.092
0 -1 1 0.143
-1 -1 0 0.098
1 1 0 0.128
1 -1 0 0.126

loop_
_geom_angle_atom_site_label_1
_geom_angle_atom_site_label_2
_geom_angle_atom_site_label_3
_geom_angle
_geom_angle_site_symmetry_1
_geom_angle_site_symmetry_3
N2 Ti1 N1 78.91(9) 3_565 .
N2 Ti1 C9 85.06(14) 3_565 .
N1 Ti1 C9 122.62(15) . .
N2 Ti1 C8 81.59(14) 3_565 .
N1 Ti1 C8 86.78(14) . .
C9 Ti1 C8 36.20(16) . .
N2 Ti1 C2 83.56(11) 3_565 .
N1 Ti1 C2 85.68(11) . .
C9 Ti1 C2 146.58(14) . .
C8 Ti1 C2 164.39(14) . .
N2 Ti1 C1 116.19(12) 3_565 .
N1 Ti1 C1 81.95(11) . .
C9 Ti1 C1 151.52(17) . .
C8 Ti1 C1 156.33(15) . .
C2 Ti1 C1 34.53(12) . .
N2 Ti1 C10 117.39(13) 3_565 .
N1 Ti1 C10 135.08(12) . .
C9 Ti1 C10 33.94(16) . .
C8 Ti1 C10 57.86(15) . .
C2 Ti1 C10 134.88(13) . .
C1 Ti1 C10 118.90(15) . .
N2 Ti1 C3 81.10(13) 3_565 .
N1 Ti1 C3 118.35(12) . .
C9 Ti1 C3 112.76(15) . .
C8 Ti1 C3 145.71(15) . .
C2 Ti1 C3 34.29(12) . .
C1 Ti1 C3 56.93(13) . .
C10 Ti1 C3 105.85(14) . .
N2 Ti1 C4 110.41(15) 3_565 .
N1 Ti1 C4 138.21(13) . .
C9 Ti1 C4 99.04(17) . .
C8 Ti1 C4 134.14(16) . .
C2 Ti1 C4 56.58(13) . .
C1 Ti1 C4 57.02(14) . .
C10 Ti1 C4 78.35(15) . .
C3 Ti1 C4 33.35(15) . .
N2 Ti1 C5 136.61(13) 3_565 .
N1 Ti1 C5 111.76(14) . .
C9 Ti1 C5 117.29(18) . .
C8 Ti1 C5 138.70(14) . .
C2 Ti1 C5 56.91(12) . .
C1 Ti1 C5 34.23(13) . .
C10 Ti1 C5 85.42(15) . .
C3 Ti1 C5 56.43(14) . .
C4 Ti1 C5 34.47(15) . .
N2 Ti1 C6 137.33(13) 3_565 .
N1 Ti1 C6 105.24(12) . .
C9 Ti1 C6 56.42(15) . .
C8 Ti1 C6 56.77(15) . .
C2 Ti1 C6 138.64(13) . .
C1 Ti1 C6 106.38(14) . .
C10 Ti1 C6 33.65(13) . .
C3 Ti1 C6 127.76(14) . .
C4 Ti1 C6 94.57(15) . .
C5 Ti1 C6 82.35(14) . .
N2 Ti1 C7 111.96(13) 3_565 .
N1 Ti1 C7 78.75(12) . .
C9 Ti1 C7 57.29(14) . .
C8 Ti1 C7 33.93(14) . .
C2 Ti1 C7 155.06(13) . .
C1 Ti1 C7 122.80(14) . .
C10 Ti1 C7 56.38(13) . .
C3 Ti1 C7 161.04(14) . .
C4 Ti1 C7 128.22(15) . .
C5 Ti1 C7 111.38(14) . .
C6 Ti1 C7 33.68(13) . .
N4 Ti2 N5 79.96(10) . 3_656
N4 Ti2 C23 86.09(12) . .
N5 Ti2 C23 80.81(14) 3_656 .
N4 Ti2 C18 83.89(11) . .
N5 Ti2 C18 86.02(12) 3_656 .
C23 Ti2 C18 164.65(13) . .
N4 Ti2 C22 120.32(13) . .
N5 Ti2 C22 82.85(13) 3_656 .
C23 Ti2 C22 34.69(14) . .
C18 Ti2 C22 150.75(14) . .
N4 Ti2 C17 116.34(13) . .
N5 Ti2 C17 81.48(12) 3_656 .
C23 Ti2 C17 148.25(15) . .
C18 Ti2 C17 34.42(13) . .
C22 Ti2 C17 116.78(14) . .
N4 Ti2 C21 133.82(12) . .
N5 Ti2 C21 115.52(14) 3_656 .
C23 Ti2 C21 56.92(14) . .
C18 Ti2 C21 137.27(13) . .
C22 Ti2 C21 34.49(14) . .
C17 Ti2 C21 109.11(14) . .
N4 Ti2 C19 81.37(12) . .
N5 Ti2 C19 118.42(13) 3_656 .
C23 Ti2 C19 154.39(15) . .
C18 Ti2 C19 33.83(13) . .
C22 Ti2 C19 153.34(15) . .
C17 Ti2 C19 56.60(13) . .
C21 Ti2 C19 119.55(16) . .
N4 Ti2 C15 111.07(14) . .
N5 Ti2 C15 137.45(12) 3_656 .
C23 Ti2 C15 138.84(14) . .
C18 Ti2 C15 56.21(13) . .
C22 Ti2 C15 119.75(16) . .
C17 Ti2 C15 56.48(13) . .
C21 Ti2 C15 86.98(15) . .
C19 Ti2 C15 33.66(14) . .
N4 Ti2 C16 137.15(12) . .
N5 Ti2 C16 110.54(14) 3_656 .
C23 Ti2 C16 135.77(14) . .
C18 Ti2 C16 56.84(13) . .
C22 Ti2 C16 102.39(14) . .
C17 Ti2 C16 34.00(14) . .
C21 Ti2 C16 80.64(14) . .
C19 Ti2 C16 56.72(14) . .
C15 Ti2 C16 34.38(15) . .
N4 Ti2 C24 77.70(13) . .
N5 Ti2 C24 110.92(16) 3_656 .
C23 Ti2 C24 33.54(16) . .
C18 Ti2 C24 152.01(16) . .
C22 Ti2 C24 56.57(15) . .
C17 Ti2 C24 163.42(16) . .
C21 Ti2 C24 56.14(14) . .
C19 Ti2 C24 121.26(16) . .
C15 Ti2 C24 111.58(17) . .
C16 Ti2 C24 129.57(16) . .
N4 Ti2 C20 103.86(14) . .
N5 Ti2 C20 135.86(14) 3_656 .
C23 Ti2 C20 56.09(16) . .
C18 Ti2 C20 137.97(15) . .
C22 Ti2 C20 56.85(15) . .
C17 Ti2 C20 130.23(17) . .
C21 Ti2 C20 34.12(15) . .
C19 Ti2 C20 105.52(16) . .
C15 Ti2 C20 83.09(16) . .
C16 Ti2 C20 96.27(17) . .
C24 Ti2 C20 33.30(16) . .
C19 C18 C17 108.4(3) . .
C19 C18 Ti2 74.0(2) . .
C17 C18 Ti2 73.4(2) . .
C19 C18 H18 125.4 . .
C17 C18 H18 126.2 . .
Ti2 C18 H18 118.7 . .
C25 N4 Ti2 168.0(3) . .
C11 N1 Ti1 171.2(2) . .
N1 C11 C12 178.2(3) . .
C13 N2 Ti1 172.1(2) . 3_565
C8 C7 C6 109.0(4) . .
C8 C7 Ti1 71.4(2) . .
C6 C7 Ti1 73.1(2) . .
C8 C7 H7 125.3 . .
C6 C7 H7 125.7 . .
Ti1 C7 H7 121.5 . .
N4 C25 C26 178.8(3) . .
C27 N5 Ti2 170.2(2) . 3_656
N3 C14 C12 179.4(3) . .
C20 C24 C23 109.0(4) . .
C20 C24 Ti2 73.4(2) . .
C23 C24 Ti2 71.7(2) . .
C20 C24 H24 125.2 . .
C23 C24 H24 125.7 . .
Ti2 C24 H24 120.9 . .
C25 C26 C27 117.7(3) . .
C25 C26 C28 120.1(3) . .
C27 C26 C28 121.8(3) . .
N6 C28 C26 178.3(4) . .
C24 C20 C21 108.1(4) . .
C24 C20 Ti2 73.3(2) . .
C21 C20 Ti2 72.3(2) . .
C24 C20 H20 126.0 . .
C21 C20 H20 125.9 . .
Ti2 C20 H20 120.6 . .
N2 C13 C12 179.4(3) . .
N5 C27 C26 176.4(3) . .
C13 C12 C11 119.0(3) . .
C13 C12 C14 119.4(3) . .
C11 C12 C14 121.4(3) . .
C10 C6 C7 109.1(4) . .
C10 C6 Ti1 72.5(2) . .
C7 C6 Ti1 73.3(2) . .
C10 C6 H6 125.7 . .
C7 C6 H6 125.3 . .
Ti1 C6 H6 120.8 . .
C19 C15 C16 108.5(4) . .
C19 C15 Ti2 73.1(2) . .
C16 C15 Ti2 72.8(2) . .
C19 C15 H15 126.0 . .
C16 C15 H15 125.5 . .
Ti2 C15 H15 120.1 . .
C3 C2 C1 107.9(3) . .
C3 C2 Ti1 73.6(2) . .
C1 C2 Ti1 73.4(2) . .
C3 C2 H2 126.0 . .
C1 C2 H2 126.0 . .
Ti1 C2 H2 118.5 . .
C9 C10 C6 108.6(4) . .
C9 C10 Ti1 71.9(2) . .
C6 C10 Ti1 73.8(2) . .
C9 C10 H10 125.7 . .
C6 C10 H10 125.6 . .
Ti1 C10 H10 119.8 . .
C18 C19 C15 108.1(3) . .
C18 C19 Ti2 72.1(2) . .
C15 C19 Ti2 73.3(2) . .
C18 C19 H19 126.2 . .
C15 C19 H19 125.6 . .
Ti2 C19 H19 120.2 . .
C20 C21 C22 107.6(4) . .
C20 C21 Ti2 73.6(2) . .
C22 C21 Ti2 72.1(2) . .
C20 C21 H21 126.2 . .
C22 C21 H21 126.1 . .
Ti2 C21 H21 119.8 . .
C4 C3 C2 108.9(4) . .
C4 C3 Ti1 73.6(2) . .
C2 C3 Ti1 72.09(19) . .
C4 C3 H3 125.4 . .
C2 C3 H3 125.7 . .
Ti1 C3 H3 120.7 . .
C17 C16 C15 107.0(3) . .
C17 C16 Ti2 72.6(2) . .
C15 C16 Ti2 72.9(2) . .
C17 C16 H16 126.4 . .
C15 C16 H16 126.5 . .
Ti2 C16 H16 120.0 . .
C5 C1 C2 107.3(3) . .
C5 C1 Ti1 73.4(2) . .
C2 C1 Ti1 72.04(19) . .
C5 C1 H1 126.0 . .
C2 C1 H1 126.7 . .
Ti1 C1 H1 119.9 . .
C3 C4 C5 108.3(3) . .
C3 C4 Ti1 73.1(2) . .
C5 C4 Ti1 73.0(2) . .
C3 C4 H4 126.1 . .
C5 C4 H4 125.6 . .
Ti1 C4 H4 120.0 . .
C21 C22 C23 106.7(4) . .
C21 C22 Ti2 73.4(2) . .
C23 C22 Ti2 72.4(2) . .
C21 C22 H22 126.9 . .
C23 C22 H22 126.4 . .
Ti2 C22 H22 119.5 . .
C10 C9 C8 107.4(4) . .
C10 C9 Ti1 74.1(2) . .
C8 C9 Ti1 72.2(2) . .
C10 C9 H9 126.3 . .
C8 C9 H9 126.4 . .
Ti1 C9 H9 119.4 . .
C16 C17 C18 107.9(3) . .
C16 C17 Ti2 73.4(2) . .
C18 C17 Ti2 72.2(2) . .
C16 C17 H17 126.1 . .
C18 C17 H17 126.0 . .
Ti2 C17 H17 120.4 . .
C7 C8 C9 106.0(4) . .
C7 C8 Ti1 74.6(2) . .
C9 C8 Ti1 71.6(2) . .
C7 C8 H8 127.1 . .
C9 C8 H8 126.9 . .
Ti1 C8 H8 119.0 . .
C24 C23 C22 108.5(4) . .
C24 C23 Ti2 74.8(2) . .
C22 C23 Ti2 73.0(2) . .
C24 C23 H23 125.4 . .
C22 C23 H23 126.1 . .
Ti2 C23 H23 118.5 . .
C1 C5 C4 107.5(3) . .
C1 C5 Ti1 72.4(2) . .
C4 C5 Ti1 72.5(2) . .
C1 C5 H5 126.5 . .
C4 C5 H5 126.0 . .
Ti1 C5 H5 120.9 . .
C32 O1 C29 101.9(6) . .
C31 C30 C29 104.8(5) . .
C31 C30 H30A 110.8 . .
C29 C30 H30A 110.8 . .
C31 C30 H30B 110.8 . .
C29 C30 H30B 110.8 . .
H30A C30 H30B 108.9 . .
O1 C32 C31 106.1(5) . .
O1 C32 H32A 110.5 . .
C31 C32 H32A 110.5 . .
O1 C32 H32B 110.5 . .
C31 C32 H32B 110.5 . .
H32A C32 H32B 108.7 . .
O1 C29 C30 105.7(6) . .
O1 C29 H29A 110.6 . .
C30 C29 H29A 110.6 . .
O1 C29 H29B 110.6 . .
C30 C29 H29B 110.6 . .
H29A C29 H29B 108.7 . .
C32 C31 C30 103.6(5) . .
C32 C31 H31A 111.0 . .
C30 C31 H31A 111.0 . .
C32 C31 H31B 111.0 . .
C30 C31 H31B 111.0 . .
H31A C31 H31B 109.0 . .
C31A O1A C30A 108.5(6) . .
O1A C31A C32A 108.6(6) . .
O1A C31A H31C 110.0 . .
C32A C31A H31C 110.0 . .
O1A C31A H31D 110.0 . .
C32A C31A H31D 110.0 . .
H31C C31A H31D 108.3 . .
C30A C29A C32A 106.0(6) . .
C30A C29A H29C 110.5 . .
C32A C29A H29C 110.5 . .
C30A C29A H29D 110.5 . .
C32A C29A H29D 110.5 . .
H29C C29A H29D 108.7 . .
O1A C30A C29A 107.8(7) . .
O1A C30A H30C 110.2 . .
C29A C30A H30C 110.2 . .
O1A C30A H30D 110.2 . .
C29A C30A H30D 110.2 . .
H30C C30A H30D 108.5 . .
C31A C32A C29A 105.2(6) . .
C31A C32A H32C 110.7 . .
C29A C32A H32C 110.7 . .
C31A C32A H32D 110.7 . .
C29A C32A H32D 110.7 . .
H32C C32A H32D 108.8 . .

loop_
_geom_bond_atom_site_label_1
_geom_bond_atom_site_label_2
_geom_bond_distance
_geom_bond_site_symmetry_2
Ti1 N2 2.147(3) 3_565
Ti1 N1 2.165(3) .
Ti1 C9 2.335(4) .
Ti1 C8 2.342(4) .
Ti1 C2 2.344(3) .
Ti1 C1 2.361(3) .
Ti1 C10 2.362(4) .
Ti1 C3 2.363(3) .
Ti1 C4 2.369(4) .
Ti1 C5 2.375(4) .
Ti1 C6 2.379(3) .
Ti1 C7 2.382(4) .
Ti2 N4 2.141(3) .
Ti2 N5 2.157(3) 3_656
Ti2 C23 2.343(4) .
Ti2 C18 2.344(3) .
Ti2 C22 2.351(4) .
Ti2 C17 2.359(3) .
Ti2 C21 2.367(3) .
Ti2 C19 2.368(4) .
Ti2 C15 2.371(4) .
Ti2 C16 2.370(4) .
Ti2 C24 2.382(4) .
Ti2 C20 2.384(4) .
C18 C19 1.371(5) .
C18 C17 1.392(5) .
C18 H18 0.9300 .
N4 C25 1.146(4) .
N1 C11 1.150(4) .
C11 C12 1.402(4) .
N2 C13 1.146(4) .
N2 Ti1 2.147(3) 3_565
C7 C8 1.379(6) .
C7 C6 1.379(5) .
C7 H7 0.9300 .
C25 C26 1.401(4) .
N5 C27 1.147(4) .
N5 Ti2 2.157(3) 3_656
C14 N3 1.150(4) .
C14 C12 1.418(4) .
C24 C20 1.366(6) .
C24 C23 1.364(6) .
C24 H24 0.9301 .
C26 C27 1.404(4) .
C26 C28 1.422(4) .
C28 N6 1.146(4) .
C20 C21 1.394(6) .
C20 H20 0.9300 .
C13 C12 1.401(4) .
C6 C10 1.373(5) .
C6 H6 0.9300 .
C15 C19 1.372(6) .
C15 C16 1.401(6) .
C15 H15 0.9299 .
C2 C3 1.388(5) .
C2 C1 1.397(5) .
C2 H2 0.9302 .
C10 C9 1.371(6) .
C10 H10 0.9301 .
C19 H19 0.9300 .
C21 C22 1.399(6) .
C21 H21 0.9300 .
C3 C4 1.358(6) .
C3 H3 0.9299 .
C16 C17 1.383(6) .
C16 H16 0.9300 .
C1 C5 1.394(5) .
C1 H1 0.9300 .
C4 C5 1.405(6) .
C4 H4 0.9299 .
C22 C23 1.399(6) .
C22 H22 0.9301 .
C9 C8 1.453(6) .
C9 H9 0.9301 .
C17 H17 0.9301 .
C8 H8 0.9300 .
C23 H23 0.9301 .
C5 H5 0.9299 .
O1 C32 1.453(7) .
O1 C29 1.465(7) .
C30 C31 1.518(8) .
C30 C29 1.522(8) .
C30 H30A 0.9700 .
C30 H30B 0.9700 .
C32 C31 1.504(7) .
C32 H32A 0.9700 .
C32 H32B 0.9700 .
C29 H29A 0.9700 .
C29 H29B 0.9700 .
C31 H31A 0.9700 .
C31 H31B 0.9700 .
O1A C31A 1.439(8) .
O1A C30A 1.472(9) .
C31A C32A 1.503(9) .
C31A H31C 0.9700 .
C31A H31D 0.9700 .
C29A C30A 1.498(9) .
C29A C32A 1.502(12) .
C29A H29C 0.9700 .
C29A H29D 0.9700 .
C30A H30C 0.9700 .
C30A H30D 0.9700 .
C32A H32C 0.9700 .
C32A H32D 0.9700 .
